data_2101922
loop_
_publ_author_name
'Bartczak, T. J.'
'Rachlewicz, K.'
'Latos-Gra\.zynski, L.'

_publ_section_title
;
 Crystal and Molecular Structure of
 Thiocarbonyl-ethoxo(tetraphenylporphyrinato)ruthenium(II),
 [Ru(TPP)(CS)(HOC~2~H~5~)]. A Case of
 Centrosymmetric--Noncentrosymmetric Ambiguity
;
_journal_issue 5
_journal_name_full 'Acta Crystallographica Section B'
_journal_page_first 767
_journal_page_last 772
_journal_paper_doi 10.1107/S0108768197003789
_journal_volume 53
_journal_year 1997
_chemical_formula_sum 'C47 H34 N4 O Ru S'
_chemical_formula_weight 803.93
_chemical_name_systematic
;
 ?
;
_space_group_IT_number 2
_symmetry_cell_setting triclinic
_symmetry_space_group_name_Hall '-P 1'
_symmetry_space_group_name_H-M 'P -1'
_audit_creation_method SHELXL
_cell_angle_alpha 77.53(2)
_cell_angle_beta 73.170(10)
_cell_angle_gamma 69.85(3)
_cell_formula_units_Z 2
_cell_length_a 10.607(3)
_cell_length_b 11.308(5)
_cell_length_c 17.699(2)
_cell_measurement_reflns_used 25
_cell_measurement_theta_max 10
_cell_measurement_theta_min 5
_cell_volume 1891.6(11)
_diffrn_measurement_device CAD-4
_diffrn_measurement_method 2\q-\q
_diffrn_radiation_type MoK\a
_diffrn_radiation_wavelength 0.71073
_diffrn_reflns_limit_h_max 13
_diffrn_reflns_limit_h_min -13
_diffrn_reflns_limit_k_max 14
_diffrn_reflns_limit_k_min 0
_diffrn_reflns_limit_l_max 32
_diffrn_reflns_limit_l_min -22
_diffrn_reflns_number 9540
_diffrn_reflns_theta_max 27.95
_diffrn_reflns_theta_min 1.25
_diffrn_standards_decay_% 2
_exptl_absorpt_coefficient_mu 0.512
_exptl_absorpt_correction_T_max 0.999
_exptl_absorpt_correction_T_min 0.779
_exptl_absorpt_correction_type '\y scans'
_exptl_crystal_colour orange-red
_exptl_crystal_density_diffrn 1.410
_exptl_crystal_density_meas 1.39
_exptl_crystal_description plate
_exptl_crystal_F_000 824
_exptl_crystal_size_max 0.64
_exptl_crystal_size_mid 0.44
_exptl_crystal_size_min 0.16
_refine_diff_density_max 0.99
_refine_diff_density_min -0.83
_refine_ls_goodness_of_fit_obs 2.28
_refine_ls_hydrogen_treatment riding
_refine_ls_number_parameters 477
_refine_ls_R_factor_all 0.1840
_refine_ls_R_factor_obs 0.0938
_refine_ls_shift/esd_max 0.64
_refine_ls_shift/esd_mean 0.02
_refine_ls_structure_factor_coef F
_refine_ls_weighting_details 'w=1/[\s^2^(F) + 0.00049F^2^]'
_refine_ls_weighting_scheme calc
_refine_ls_wR_factor_all 0.1283
_refine_ls_wR_factor_obs 0.0984
_reflns_number_observed 4610
_reflns_number_total 9429
_reflns_observed_criterion F>5sigma(F)
_cod_data_source_file mu0320.cif
_cod_data_source_block rumoce
_cod_depositor_comments
;
The following automatic conversions were performed:

'_refine_ls_weighting_scheme' value 'w=1/[\s^2^(F) + 0.00049F^2^]'
was changed to 'calc'. New tag '_refine_ls_weighting_details' was
created. The value of the new tag was set to 'w=1/[\s^2^(F) +
0.00049F^2^]'.

Automatic conversion script
Id: cif_fix_values 3143 2015-03-26 13:38:13Z robertas 
;
_cod_original_cell_volume 1891.6(10)
_cod_database_code 2101922

loop_
_symmetry_equiv_pos_as_xyz
'x, y, z'
'-x, -y, -z'

loop_
_atom_site_label
_atom_site_fract_x
_atom_site_fract_y
_atom_site_fract_z
_atom_site_U_iso_or_equiv
_atom_site_occupancy
S(1) .8313(7) -.0087(10) -.0052(5) .092(4) 0.5
C(45) .681(3) .003(2) -.0044(12) .034(6) 0.5
Ru(1) .5000 .0 .0 .0550(10) 1.0
O(1) .304(2) -.0295(19) .0112(12) .071(7) 0.5
C(46) .200(5) .051(5) -.001(3) .16(2) 0.5
C(47) .169(3) .094(2) -.0834(14) .092(7) 0.5
N(21) .4134(7) .1420(5) .0707(4) .042(3) 1.0
N(22) .5215(7) -.1309(6) .0991(4) .044(3) 1.0
C(1) .3625(9) .2717(7) .0456(5) .047(4) 1.0
C(2) .3070(9) .3380(8) .1132(6) .056(4) 1.0
C(3) .3233(9) .2519(8) .1790(6) .057(4) 1.0
C(4) .3938(9) .1291(8) .1503(5) .049(4) 1.0
C(5) .4261(9) .0137(8) .2019(5) .047(4) 1.0
C(22) .4641(7) .0855(6) .3140(4) .072(5) 1.0
C(23) .4344 .0982 .3945 .093(7) 1.0
C(24) .3376 .0458 .4495 .094(7) 1.0
C(25) .2704 -.0194 .4240 .081(6) 1.0
C(26) .3000 -.0321 .3435 .066(5) 1.0
C(21) .3969 .0203 .2885 .050(4) 1.0
C(6) .4842(9) -.1068(8) .1762(5) .048(4) 1.0
C(7) .5277(10) -.2237(8) .2275(6) .062(5) 1.0
C(8) .5824(11) -.3168(9) .1803(6) .065(5) 1.0
C(9) .5795(8) -.2605(7) .0988(5) .045(4) 1.0
C(10) .6333(9) -.3226(7) .0340(5) .048(4) 1.0
C(28) .6160(5) -.5483(5) .0637(4) .063(5) 1.0
C(29) .6772 -.6795 .0750 .072(5) 1.0
C(30) .8188 -.7292 .0702 .097(7) 1.0
C(31) .8993 -.6477 .0541 .161(11) 1.0
C(32) .8381 -.5165 .0428 .145(10) 1.0
C(27) .6964 -.4668 .0476 .052(4) 1.0
S(2) .6457(9) .7452(7) .4131(5) .082(4) 0.5
C(145) .573(5) .641(4) .451(3) .040(11) 0.5
Ru(2) .5000 .5000 .5000 .0680(10) 1.0
O(2) .444(5) .336(4) .566(3) .095(16) 0.5
C(146) .320(6) .326(4) .561(3) .27(4) 0.5
C(147) .283(4) .224(3) .616(2) .148(16) 0.5
N(121) .3029(7) .6114(7) .4985(5) .056(3) 1.0
N(122) .5172(8) .4457(7) .3941(4) .057(4) 1.0
C(101) .2108(10) .6886(8) .5558(5) .059(4) 1.0
C(102) .0822(10) .7509(9) .5337(6) .063(5) 1.0
C(103) .0934(11) .7114(10) .4643(6) .069(5) 1.0
C(104) .2330(10) .6258(8) .4413(6) .055(4) 1.0
C(105) .2819(10) .5651(8) .3732(5) .057(4) 1.0
C(122) .2100(7) .6564(7) .2451(5) .077(6) 1.0
C(123) .1251 .6710 .1944 .096(7) 1.0
C(124) .0180 .6163 .2191 .117(10) 1.0
C(125) -.0043 .5470 .2945 .129(11) 1.0
C(126) .0805 .5324 .3453 .103(8) 1.0
C(121) .1877 .5871 .3206 .069(5) 1.0
C(106) .4180(11) .4815(8) .3518(5) .057(5) 1.0
C(107) .4699(11) .4171(8) .2828(6) .058(5) 1.0
C(108) .5994(10) .3443(8) .2829(5) .054(4) 1.0
C(109) .6331(11) .3589(9) .3515(6) .058(5) 1.0
C(110) .7544(10) .2950(8) .3775(5) .056(4) 1.0
C(128) .8470(9) .0761(6) .3411(4) .123(8) 1.0
C(129) .9373 -.0147 .2922 .137(9) 1.0
C(130) 1.0374 .0178 .2279 .088(6) 1.0
C(131) 1.0472 .1410 .2124 .102(7) 1.0
C(132) .9570 .2317 .2613 .091(7) 1.0
C(127) .8569 .1993 .3257 .060(4) 1.0
H(46A) .1234 .0222 .0322 .129 0.5
H(46B) .1984 .1258 .0166 .129 0.5
H(47A) .0824 .1598 -.0818 .135 0.5
H(47B) .1670 .0222 -.1027 .135 0.5
H(47C) .2420 .1258 -.1183 .080 0.5
H(2) .2627 .4278 .1132 .17(6) 1.0
H(3) .2954 .2684 .2333 .04(2) 1.0
H(22) .5307 .1216 .2762 .13(2) 1.0
H(23) .4807 .1431 .4120 .13(2) 1.0
H(24) .3172 .0546 .5048 .13(2) 1.0
H(25) .2037 -.0555 .4618 .13(2) 1.0
H(26) .2538 -.0770 .3260 .13(2) 1.0
H(7) .5169 -.2337 .2841 .04(2) 1.0
H(8) .6201 -.4057 .1971 .09(3) 1.0
H(28) .5185 -.5142 .0670 .29(5) 1.0
H(29) .6218 -.7356 .0861 .29(5) 1.0
H(30) .8610 -.8195 .0781 .29(5) 1.0
H(31) .9968 -.6819 .0509 .29(5) 1.0
H(32) .8934 -.4604 .0317 .29(5) 1.0
H(146) .2502 .4048 .5728 .390 0.5
H(156) .3292 .3139 .5074 .334 0.5
H(14A) .1968 .2247 .6088 .128 0.5
H(14B) .2728 .2357 .6696 .128 0.5
H(14C) .3518 .1449 .6042 .128 0.5
H(102) .0041 .8105 .5627 .03(2) 1.0
H(103) .0218 .7354 .4359 .07(3) 1.0
H(122) .2837 .6941 .2281 .19(3) 1.0
H(123) .1405 .7187 .1424 .19(3) 1.0
H(124) -.0404 .6263 .1841 .19(3) 1.0
H(125) -.0781 .5094 .3115 .19(3) 1.0
H(126) .0652 .4847 .3972 .19(3) 1.0
H(107) .4210 .4247 .2432 .12(5) 1.0
H(108) .6606 .2907 .2436 .05(2) 1.0
H(128) .7781 .0538 .3854 .25(4) 1.0
H(129) .9305 -.0994 .3028 .25(4) 1.0
H(130) 1.0994 -.0447 .1942 .25(4) 1.0
H(131) 1.1161 .1633 .1682 .25(4) 1.0
H(132) .9638 .3165 .2507 .25(4) 1.0

loop_
_atom_type_symbol
_atom_type_description
_atom_type_scat_dispersion_real
_atom_type_scat_dispersion_imag
_atom_type_scat_source
C C 0.0033 0.0016 'International Tables Vol C Tables 4.2.6.8 and 6.1.1.4'
H H 0.0000 0.0000 'International Tables Vol C Tables 4.2.6.8 and 6.1.1.4'
N N 0.0061 0.0033 'International Tables Vol C Tables 4.2.6.8 and 6.1.1.4'
O O 0.0106 0.0060 'International Tables Vol C Tables 4.2.6.8 and 6.1.1.4'
S S 0.1246 0.1234 'International Tables Vol C Tables 4.2.6.8 and 6.1.1.4'
Ru Ru -1.2594 0.8363 'International Tables Vol C Tables 4.2.6.8 and 6.1.1.4'

loop_
_geom_angle_atom_site_label_1
_geom_angle_atom_site_label_2
_geom_angle_atom_site_label_3
_geom_angle
_geom_angle_publ_flag
S(1) C(45) Ru(1) 174.1(16) yes
C(45) Ru(1) O(1) 172.6(8) yes
C(45) Ru(1) N(21) 90.7(8) yes
O(1) Ru(1) N(21) 93.2(6) yes
C(45) Ru(1) N(22) 86.0(7) yes
O(1) Ru(1) N(22) 87.8(5) yes
N(21) Ru(1) N(22) 89.6(3) yes
Ru(1) O(1) C(46) 126.(3) yes
O(1) C(46) C(47) 123.(3) yes
Ru(1) N(21) C(1) 126.5(6) yes
Ru(1) N(21) C(4) 126.9(5) yes
C(1) N(21) C(4) 106.6(7) yes
Ru(1) N(22) C(6) 126.9(5) yes
Ru(1) N(22) C(9) 125.2(6) yes
C(6) N(22) C(9) 107.9(6) yes
N(21) C(1) C(2) 109.0(7) yes
C(1) C(2) C(3) 108.2(8) yes
C(2) C(3) C(4) 105.9(9) yes
N(21) C(4) C(3) 110.3(7) yes
N(21) C(4) C(5) 126.7(8) yes
C(3) C(4) C(5) 122.9(8) yes
C(4) C(5) C(21) 118.2(8) yes
C(4) C(5) C(6) 124.0(8) yes
C(21) C(5) C(6) 117.8(7) yes
C(5) C(21) C(22) 118.6(5) yes
C(5) C(21) C(26) 121.3(5) yes
N(22) C(6) C(5) 125.9(7) yes
N(22) C(6) C(7) 109.6(7) yes
C(5) C(6) C(7) 124.1(8) yes
C(6) C(7) C(8) 106.1(8) yes
C(7) C(8) C(9) 108.8(8) yes
N(22) C(9) C(8) 107.3(8) yes
N(22) C(9) C(10) 126.4(7) yes
C(8) C(9) C(10) 126.1(7) yes
C(9) C(10) C(27) 117.5(7) yes
C(10) C(27) C(28) 121.5(4) yes
C(10) C(27) C(32) 118.5(4) yes
S(2) C(145) Ru(2) 174.(4) yes
C(145) Ru(2) O(2) 171.(2) yes
C(145) Ru(2) N(121) 91.7(14) yes
O(2) Ru(2) N(121) 95.5(12) yes
C(145) Ru(2) N(122) 93.7(17) yes
O(2) Ru(2) N(122) 92.3(14) yes
N(121) Ru(2) N(122) 89.4(3) yes
Ru(2) O(2) C(146) 117.(3) yes
O(2) C(146) C(147) 112.(4) yes
Ru(2) N(121) C(101) 127.2(7) yes
Ru(2) N(121) C(104) 127.0(6) yes
C(101) N(121) C(104) 105.8(7) yes
Ru(2) N(122) C(106) 127.2(5) yes
Ru(2) N(122) C(109) 126.5(7) yes
C(106) N(122) C(109) 106.3(8) yes
N(121) C(101) C(102) 110.4(9) yes
C(101) C(102) C(103) 106.9(8) yes
C(102) C(103) C(104) 107.5(10) yes
N(121) C(104) C(103) 109.3(9) yes
N(121) C(104) C(105) 126.7(8) yes
C(103) C(104) C(105) 123.9(10) yes
C(104) C(105) C(121) 118.9(8) yes
C(104) C(105) C(106) 123.3(10) yes
C(121) C(105) C(106) 117.8(9) yes
C(105) C(121) C(122) 120.4(5) yes
C(105) C(121) C(126) 119.5(5) yes
N(122) C(106) C(105) 126.3(9) yes
N(122) C(106) C(107) 109.3(8) yes
C(105) C(106) C(107) 124.3(11) yes
C(106) C(107) C(108) 107.8(10) yes
C(107) C(108) C(109) 108.5(8) yes
N(122) C(109) C(108) 108.1(9) yes
N(122) C(109) C(110) 124.1(10) yes
C(108) C(109) C(110) 127.7(8) yes
C(109) C(110) C(127) 113.9(9) yes
C(110) C(127) C(128) 118.2(5) yes
C(110) C(127) C(132) 121.7(5) yes

loop_
_geom_bond_atom_site_label_1
_geom_bond_atom_site_label_2
_geom_bond_distance
_geom_bond_publ_flag
S(1) C(45) 1.55(3) yes
C(45) Ru(1) 1.91(3) yes
Ru(1) O(1) 2.17(3) yes
Ru(1) N(21) 2.043(7) yes
Ru(1) N(22) 2.049(6) yes
O(1) C(46) 1.20(5) yes
C(46) C(47) 1.53(5) yes
N(21) C(1) 1.397(9) yes
N(21) C(4) 1.346(12) yes
N(22) C(6) 1.365(11) yes
N(22) C(9) 1.380(10) yes
C(1) C(2) 1.420(14) yes
C(2) C(3) 1.359(13) yes
C(3) C(4) 1.455(12) yes
C(4) C(5) 1.419(11) yes
C(5) C(21) 1.487(11) yes
C(5) C(6) 1.403(12) yes
C(6) C(7) 1.445(11) yes
C(7) C(8) 1.350(14) yes
C(8) C(9) 1.450(13) yes
C(9) C(10) 1.352(13) yes
C(10) C(27) 1.529(9) yes
S(2) C(145) 1.56(5) yes
C(145) Ru(2) 1.94(5) yes
Ru(2) O(2) 2.14(4) yes
Ru(2) N(121) 2.040(7) yes
Ru(2) N(122) 2.036(8) yes
O(2) C(146) 1.39(9) yes
C(146) C(147) 1.42(6) yes
N(121) C(101) 1.401(11) yes
N(121) C(104) 1.373(15) yes
N(122) C(106) 1.365(15) yes
N(122) C(109) 1.413(11) yes
C(101) C(102) 1.427(15) yes
C(102) C(103) 1.357(17) yes
C(103) C(104) 1.460(12) yes
C(104) C(105) 1.393(14) yes
C(105) C(121) 1.483(15) yes
C(105) C(106) 1.422(12) yes
C(106) C(107) 1.429(14) yes
C(107) C(108) 1.336(14) yes
C(108) C(109) 1.417(17) yes
C(109) C(110) 1.396(15) yes
C(110) C(127) 1.494(11) yes
